data_4338912
loop_
_publ_author_name
'Piro, Nicholas A.'
'Cummins, Christopher C.'

_publ_section_title
;
 Ethylenebis(triphenylphosphine)platinum as a probe for niobium-mediated
 diphosphorus chemistry.
;
_journal_issue 18
_journal_name_full 'Inorganic chemistry'
_journal_page_first 7387
_journal_page_last 7393
_journal_paper_doi 10.1021/ic700514u
_journal_volume 46
_journal_year 2007
_chemical_formula_sum 'C56 H90 N3 Na Nb O8 P W'
_chemical_formula_weight 1264.03
_chemical_name_common '[(Et2O)3Na][(CO)5WPNb(N[Np]Ar)3]'
_chemical_name_systematic
;
 ?
;
_space_group_IT_number 14
_symmetry_cell_setting monoclinic
_symmetry_space_group_name_Hall '-P 2ybc'
_symmetry_space_group_name_H-M 'P 1 21/c 1'
_atom_sites_solution_hydrogens geom
_atom_sites_solution_primary direct
_atom_sites_solution_secondary difmap
_audit_creation_method SHELXL-97
_cell_angle_alpha 90.00
_cell_angle_beta 98.7880(10)
_cell_angle_gamma 90.00
_cell_formula_units_Z 4
_cell_length_a 18.1028(7)
_cell_length_b 20.7179(8)
_cell_length_c 16.9850(7)
_cell_measurement_reflns_used 9191
_cell_measurement_temperature 100(2)
_cell_measurement_theta_max 25.99
_cell_measurement_theta_min 2.27
_cell_volume 6295.5(4)
_computing_cell_refinement 'SAINT 7 (Bruker-AXS, 2005)'
_computing_data_collection 'SMART 5 (Bruker-AXS, 2003)'
_computing_data_reduction 'SAINT 7 (Bruker-AXS, 2005)'
_computing_molecular_graphics 'Bruker SHELXTL'
_computing_publication_material 'Bruker SHELXTL'
_computing_structure_refinement 'SHELXL-97 (Sheldrick, 1997)'
_computing_structure_solution 'SHELXS-97 (Sheldrick, 1990)'
_diffrn_ambient_temperature 100(2)
_diffrn_detector_area_resol_mean 8.3
_diffrn_measured_fraction_theta_full 0.999
_diffrn_measured_fraction_theta_max 0.999
_diffrn_measurement_device_type 'Bruker Smart APEX CCD'
_diffrn_measurement_method 'omega and phi scans'
_diffrn_radiation_monochromator graphite
_diffrn_radiation_source 'fine-focus sealed tube'
_diffrn_radiation_type MoK\a
_diffrn_radiation_wavelength 0.71073
_diffrn_reflns_av_R_equivalents 0.0711
_diffrn_reflns_av_sigmaI/netI 0.0478
_diffrn_reflns_limit_h_max 24
_diffrn_reflns_limit_h_min -24
_diffrn_reflns_limit_k_max 28
_diffrn_reflns_limit_k_min -28
_diffrn_reflns_limit_l_max 22
_diffrn_reflns_limit_l_min -23
_diffrn_reflns_number 128574
_diffrn_reflns_theta_full 29.13
_diffrn_reflns_theta_max 29.13
_diffrn_reflns_theta_min 1.56
_diffrn_standards_decay_% 0
_diffrn_standards_interval_count 0
_diffrn_standards_interval_time 0
_diffrn_standards_number 0
_exptl_absorpt_coefficient_mu 2.089
_exptl_absorpt_correction_T_max 0.9028
_exptl_absorpt_correction_T_min 0.5730
_exptl_absorpt_correction_type multi-scan
_exptl_absorpt_process_details 'SADABS (Sheldrick, 2005)'
_exptl_crystal_colour red
_exptl_crystal_density_diffrn 1.334
_exptl_crystal_density_method 'not measured'
_exptl_crystal_description shard
_exptl_crystal_F_000 2608
_exptl_crystal_size_max 0.30
_exptl_crystal_size_mid 0.20
_exptl_crystal_size_min 0.05
_refine_diff_density_max 1.964
_refine_diff_density_min -1.663
_refine_diff_density_rms 0.101
_refine_ls_extinction_method none
_refine_ls_goodness_of_fit_ref 1.035
_refine_ls_hydrogen_treatment constr
_refine_ls_matrix_type full
_refine_ls_number_parameters 953
_refine_ls_number_reflns 16954
_refine_ls_number_restraints 1102
_refine_ls_restrained_S_all 1.030
_refine_ls_R_factor_all 0.0771
_refine_ls_R_factor_gt 0.0445
_refine_ls_shift/su_max 0.001
_refine_ls_shift/su_mean 0.000
_refine_ls_structure_factor_coef Fsqd
_refine_ls_weighting_details 'calc w=1/[\s^2^(Fo^2^)+(0.0391P)^2^+8.1341P] where P=(Fo^2^+2Fc^2^)/3'
_refine_ls_weighting_scheme calc
_refine_ls_wR_factor_gt 0.0903
_refine_ls_wR_factor_ref 0.1033
_reflns_number_gt 12016
_reflns_number_total 16954
_reflns_threshold_expression >2sigma(I)
_cod_data_source_file ic700514u.cif
_cod_data_source_block 640199
_cod_depositor_comments
;
The following automatic conversions were performed:

'_symmetry_cell_setting' value 'Monoclinic' changed to 'monoclinic'
according to
/usr/data/users/saulius/automatic-downloads/retrospective/ACS/lib/dictionaries/cif_core.dic
dictionary named 'cif_core.dic' version 2.4.2 from 2011-04-26.

Automatic conversion script
Id: cif_fix_values 2281 2013-09-26 08:29:07Z andrius 
;
_cod_original_sg_symbol_H-M P2(1)/c
_cod_database_code 4338912

loop_
_symmetry_equiv_pos_as_xyz
'x,y, z'
'-x, y+1/2, -z+1/2'
'-x, -y, -z'
'x, -y-1/2, z-1/2'

loop_
_atom_site_label
_atom_site_type_symbol
_atom_site_fract_x
_atom_site_fract_y
_atom_site_fract_z
_atom_site_U_iso_or_equiv
_atom_site_adp_type
_atom_site_occupancy
_atom_site_symmetry_multiplicity
_atom_site_calc_flag
_atom_site_refinement_flags
_atom_site_disorder_assembly
_atom_site_disorder_group
Nb1 Nb 0.218732(16) -0.069340(14) 0.757095(19) 0.02777(7) Uani 1 1 d . A .
P1 P 0.26229(5) 0.02693(5) 0.73357(7) 0.0389(2) Uani 1 1 d . . .
N1 N 0.10958(14) -0.05766(13) 0.70926(17) 0.0280(6) Uani 1 1 d . . .
C11 C 0.06403(17) -0.11325(16) 0.7153(2) 0.0298(7) Uani 1 1 d D . .
C12 C 0.0283(2) -0.14642(16) 0.6480(2) 0.0371(8) Uani 1 1 d D . .
H12 H 0.0331 -0.1312 0.5963 0.045 Uiso 1 1 calc R . .
C13 C -0.0141(2) -0.20109(18) 0.6561(3) 0.0470(10) Uani 1 1 d D . .
C14 C -0.0202(2) -0.22339(18) 0.7317(3) 0.0479(11) Uani 1 1 d D . .
H14 H -0.0489 -0.2610 0.7372 0.058 Uiso 1 1 calc R . .
C15 C 0.0148(2) -0.19197(17) 0.7998(2) 0.0405(9) Uani 1 1 d D . .
C16 C 0.05602(19) -0.13648(16) 0.7900(2) 0.0343(8) Uani 1 1 d D . .
H16 H 0.0793 -0.1140 0.8359 0.041 Uiso 1 1 calc R . .
C131 C -0.0523(3) -0.2357(2) 0.5823(3) 0.0741(16) Uani 1 1 d D . .
H13A H -0.0705 -0.2039 0.5411 0.111 Uiso 1 1 calc R . .
H13B H -0.0945 -0.2609 0.5956 0.111 Uiso 1 1 calc R . .
H13C H -0.0165 -0.2646 0.5623 0.111 Uiso 1 1 calc R . .
C151 C 0.0089(2) -0.2160(2) 0.8822(3) 0.0513(11) Uani 1 1 d D . .
H15A H -0.0301 -0.2491 0.8790 0.077 Uiso 1 1 calc R . .
H15B H -0.0040 -0.1800 0.9150 0.077 Uiso 1 1 calc R . .
H15C H 0.0568 -0.2345 0.9063 0.077 Uiso 1 1 calc R . .
C17 C 0.07767(18) -0.00918(16) 0.6496(2) 0.0327(8) Uani 1 1 d D . .
H17A H 0.0544 -0.0325 0.6012 0.039 Uiso 1 1 calc R . .
H17B H 0.1193 0.0168 0.6348 0.039 Uiso 1 1 calc R . .
C18 C 0.0193(2) 0.03741(17) 0.6743(3) 0.0418(9) Uani 1 1 d D . .
C181 C 0.0536(3) 0.0746(2) 0.7484(3) 0.0563(12) Uani 1 1 d D . .
H18A H 0.0976 0.0983 0.7372 0.084 Uiso 1 1 calc R . .
H18B H 0.0683 0.0444 0.7923 0.084 Uiso 1 1 calc R . .
H18C H 0.0167 0.1052 0.7633 0.084 Uiso 1 1 calc R . .
C182 C -0.0512(2) 0.0023(2) 0.6900(4) 0.0649(14) Uani 1 1 d D . .
H18D H -0.0882 0.0339 0.7020 0.097 Uiso 1 1 calc R . .
H18E H -0.0387 -0.0270 0.7355 0.097 Uiso 1 1 calc R . .
H18F H -0.0720 -0.0226 0.6428 0.097 Uiso 1 1 calc R . .
C183 C -0.0008(2) 0.0844(2) 0.6053(3) 0.0569(12) Uani 1 1 d D . .
H18G H 0.0445 0.1065 0.5944 0.085 Uiso 1 1 calc R . .
H18H H -0.0366 0.1163 0.6193 0.085 Uiso 1 1 calc R . .
H18I H -0.0232 0.0606 0.5577 0.085 Uiso 1 1 calc R . .
N2 N 0.27307(17) -0.12468(15) 0.6858(2) 0.0401(8) Uani 1 1 d . . .
C21 C 0.2809(2) -0.18994(19) 0.7108(3) 0.0424(9) Uani 1 1 d D A .
C22 C 0.22011(19) -0.22139(17) 0.7337(2) 0.0371(8) Uani 1 1 d D . .
H22 H 0.1724 -0.2013 0.7241 0.045 Uiso 1 1 calc R A .
C23 C 0.2270(2) -0.28142(18) 0.7705(3) 0.0474(10) Uani 1 1 d D A .
C24 C 0.2960(2) -0.3113(2) 0.7822(3) 0.0593(13) Uani 1 1 d D . .
H24 H 0.3013 -0.3521 0.8081 0.071 Uiso 1 1 calc R A .
C25 C 0.3577(2) -0.2829(2) 0.7568(3) 0.0651(14) Uani 1 1 d D A .
C26 C 0.3502(2) -0.2222(2) 0.7225(3) 0.0615(14) Uani 1 1 d D . .
H26 H 0.3926 -0.2019 0.7065 0.074 Uiso 1 1 calc R A .
C231 C 0.1605(2) -0.3122(2) 0.8002(3) 0.0602(13) Uani 1 1 d D . .
H23A H 0.1537 -0.2926 0.8511 0.090 Uiso 1 1 calc R A .
H23B H 0.1694 -0.3586 0.8076 0.090 Uiso 1 1 calc R . .
H23C H 0.1155 -0.3053 0.7611 0.090 Uiso 1 1 calc R . .
C251 C 0.4336(3) -0.3156(3) 0.7704(4) 0.097(2) Uani 1 1 d D . .
H25A H 0.4399 -0.3389 0.8212 0.146 Uiso 1 1 calc R A .
H25B H 0.4730 -0.2830 0.7717 0.146 Uiso 1 1 calc R . .
H25C H 0.4371 -0.3461 0.7270 0.146 Uiso 1 1 calc R . .
C27 C 0.3189(7) -0.1001(5) 0.6274(7) 0.042(2) Uani 0.72(2) 1 d PD A 1
H27A H 0.3686 -0.1212 0.6371 0.051 Uiso 0.72(2) 1 calc PR A 1
H27B H 0.3267 -0.0531 0.6358 0.051 Uiso 0.72(2) 1 calc PR A 1
C28 C 0.2839(7) -0.1117(4) 0.5408(6) 0.050(3) Uani 0.72(2) 1 d PD A 1
C281 C 0.2055(7) -0.0810(5) 0.5241(8) 0.056(3) Uani 0.72(2) 1 d PD A 1
H28A H 0.2092 -0.0348 0.5367 0.083 Uiso 0.72(2) 1 calc PR A 1
H28B H 0.1728 -0.1019 0.5573 0.083 Uiso 0.72(2) 1 calc PR A 1
H28C H 0.1848 -0.0867 0.4678 0.083 Uiso 0.72(2) 1 calc PR A 1
C282 C 0.2780(9) -0.1841(4) 0.5233(6) 0.074(4) Uani 0.72(2) 1 d PD A 1
H28D H 0.3280 -0.2035 0.5329 0.112 Uiso 0.72(2) 1 calc PR A 1
H28E H 0.2559 -0.1909 0.4676 0.112 Uiso 0.72(2) 1 calc PR A 1
H28F H 0.2465 -0.2045 0.5583 0.112 Uiso 0.72(2) 1 calc PR A 1
C283 C 0.3343(9) -0.0795(6) 0.4879(8) 0.080(4) Uani 0.72(2) 1 d PD A 1
H28G H 0.3830 -0.1012 0.4950 0.119 Uiso 0.72(2) 1 calc PR A 1
H28H H 0.3413 -0.0339 0.5029 0.119 Uiso 0.72(2) 1 calc PR A 1
H28I H 0.3111 -0.0826 0.4321 0.119 Uiso 0.72(2) 1 calc PR A 1
C27B C 0.3048(16) -0.1167(13) 0.6106(13) 0.039(6) Uani 0.28(2) 1 d PD A 2
H27C H 0.3459 -0.1484 0.6121 0.046 Uiso 0.28(2) 1 calc PR A 2
H27D H 0.3279 -0.0733 0.6123 0.046 Uiso 0.28(2) 1 calc PR A 2
C28B C 0.2554(12) -0.1234(9) 0.5289(10) 0.036(5) Uani 0.28(2) 1 d PD A 2
C284 C 0.227(2) -0.1933(9) 0.5174(14) 0.081(9) Uani 0.28(2) 1 d PD A 2
H28J H 0.2007 -0.1988 0.4629 0.122 Uiso 0.28(2) 1 calc PR A 2
H28K H 0.1927 -0.2025 0.5553 0.122 Uiso 0.28(2) 1 calc PR A 2
H28L H 0.2695 -0.2231 0.5266 0.122 Uiso 0.28(2) 1 calc PR A 2
C285 C 0.1898(16) -0.0765(17) 0.526(3) 0.102(16) Uani 0.28(2) 1 d PD A 2
H28M H 0.1595 -0.0778 0.4730 0.153 Uiso 0.28(2) 1 calc PR A 2
H28N H 0.2089 -0.0326 0.5370 0.153 Uiso 0.28(2) 1 calc PR A 2
H28O H 0.1589 -0.0889 0.5661 0.153 Uiso 0.28(2) 1 calc PR A 2
C286 C 0.3033(12) -0.1054(15) 0.4658(10) 0.062(7) Uani 0.28(2) 1 d PD A 2
H28P H 0.2739 -0.1104 0.4127 0.092 Uiso 0.28(2) 1 calc PR A 2
H28Q H 0.3471 -0.1337 0.4708 0.092 Uiso 0.28(2) 1 calc PR A 2
H28R H 0.3197 -0.0604 0.4735 0.092 Uiso 0.28(2) 1 calc PR A 2
N3 N 0.23886(19) -0.09200(15) 0.8766(2) 0.0418(8) Uani 1 1 d . . .
C31 C 0.1834(5) -0.0682(5) 0.9316(7) 0.032(2) Uani 0.512(8) 1 d PDU A 1
C32 C 0.1606(5) -0.1100(6) 0.9884(6) 0.042(2) Uani 0.512(8) 1 d PDU A 1
H32 H 0.1818 -0.1520 0.9953 0.050 Uiso 0.512(8) 1 calc PR A 1
C33 C 0.1076(6) -0.0910(4) 1.0344(5) 0.054(2) Uani 0.512(8) 1 d PDU A 1
C34 C 0.0762(5) -0.0309(4) 1.0250(5) 0.053(2) Uani 0.512(8) 1 d PDU A 1
H34 H 0.0385 -0.0188 1.0554 0.064 Uiso 0.512(8) 1 calc PR A 1
C35 C 0.0989(5) 0.0129(4) 0.9712(5) 0.047(2) Uani 0.512(8) 1 d PDU A 1
C36 C 0.1524(5) -0.0062(4) 0.9258(5) 0.0320(18) Uani 0.512(8) 1 d PDU A 1
H36 H 0.1686 0.0237 0.8896 0.038 Uiso 0.512(8) 1 calc PR A 1
C331 C 0.0856(7) -0.1381(7) 1.0952(8) 0.081(4) Uani 0.512(8) 1 d PDU A 1
H33A H 0.0626 -0.1145 1.1352 0.122 Uiso 0.512(8) 1 calc PR A 1
H33B H 0.1303 -0.1608 1.1214 0.122 Uiso 0.512(8) 1 calc PR A 1
H33C H 0.0499 -0.1696 1.0684 0.122 Uiso 0.512(8) 1 calc PR A 1
C351 C 0.0659(6) 0.0803(4) 0.9628(6) 0.056(3) Uani 0.512(8) 1 d PDU A 1
H35A H 0.0218 0.0802 0.9214 0.085 Uiso 0.512(8) 1 calc PR A 1
H35B H 0.1032 0.1104 0.9478 0.085 Uiso 0.512(8) 1 calc PR A 1
H35C H 0.0515 0.0938 1.0136 0.085 Uiso 0.512(8) 1 calc PR A 1
C31B C 0.2088(6) -0.0727(5) 0.9332(8) 0.033(2) Uani 0.488(8) 1 d PDU A 2
C32B C 0.1894(6) -0.1115(6) 0.9947(7) 0.043(3) Uani 0.488(8) 1 d PDU A 2
H32B H 0.2041 -0.1556 0.9978 0.052 Uiso 0.488(8) 1 calc PR A 2
C33B C 0.1493(6) -0.0866(4) 1.0510(6) 0.048(2) Uani 0.488(8) 1 d PDU A 2
C34B C 0.1275(6) -0.0223(4) 1.0472(5) 0.050(2) Uani 0.488(8) 1 d PDU A 2
H34B H 0.1003 -0.0052 1.0861 0.060 Uiso 0.488(8) 1 calc PR A 2
C35B C 0.1454(5) 0.0172(3) 0.9865(5) 0.0383(19) Uani 0.488(8) 1 d PDU A 2
C36B C 0.1859(5) -0.0079(4) 0.9310(5) 0.034(2) Uani 0.488(8) 1 d PDU A 2
H36B H 0.1986 0.0194 0.8902 0.041 Uiso 0.488(8) 1 calc PR A 2
C332 C 0.1313(7) -0.1296(6) 1.1181(7) 0.070(4) Uani 0.488(8) 1 d PDU A 2
H33D H 0.0975 -0.1068 1.1484 0.105 Uiso 0.488(8) 1 calc PR A 2
H33E H 0.1776 -0.1404 1.1535 0.105 Uiso 0.488(8) 1 calc PR A 2
H33F H 0.1073 -0.1693 1.0957 0.105 Uiso 0.488(8) 1 calc PR A 2
C352 C 0.1235(5) 0.0877(4) 0.9849(6) 0.049(2) Uani 0.488(8) 1 d PDU A 2
H35D H 0.0908 0.0956 1.0248 0.073 Uiso 0.488(8) 1 calc PR A 2
H35E H 0.0971 0.0989 0.9319 0.073 Uiso 0.488(8) 1 calc PR A 2
H35F H 0.1686 0.1144 0.9970 0.073 Uiso 0.488(8) 1 calc PR A 2
C37 C 0.2921(4) -0.1371(5) 0.9055(6) 0.040(2) Uani 0.707(9) 1 d PDU A 1
H37A H 0.3106 -0.1571 0.8593 0.048 Uiso 0.707(9) 1 calc PR A 1
H37B H 0.2670 -0.1714 0.9322 0.048 Uiso 0.707(9) 1 calc PR A 1
C38 C 0.3607(4) -0.1138(4) 0.9643(5) 0.063(2) Uani 0.707(9) 1 d PDU A 1
C381 C 0.3407(5) -0.1056(6) 1.0503(4) 0.103(4) Uani 0.707(9) 1 d PDU A 1
H38A H 0.3842 -0.0886 1.0857 0.155 Uiso 0.707(9) 1 calc PR A 1
H38B H 0.3267 -0.1475 1.0702 0.155 Uiso 0.707(9) 1 calc PR A 1
H38C H 0.2987 -0.0755 1.0488 0.155 Uiso 0.707(9) 1 calc PR A 1
C382 C 0.4204(5) -0.1655(5) 0.9646(7) 0.086(3) Uani 0.707(9) 1 d PDU A 1
H38D H 0.4320 -0.1710 0.9105 0.129 Uiso 0.707(9) 1 calc PR A 1
H38E H 0.4021 -0.2064 0.9831 0.129 Uiso 0.707(9) 1 calc PR A 1
H38F H 0.4657 -0.1524 1.0003 0.129 Uiso 0.707(9) 1 calc PR A 1
C383 C 0.3880(4) -0.0502(4) 0.9389(5) 0.069(2) Uani 0.707(9) 1 d PDU A 1
H38G H 0.4392 -0.0429 0.9658 0.103 Uiso 0.707(9) 1 calc PR A 1
H38H H 0.3554 -0.0157 0.9532 0.103 Uiso 0.707(9) 1 calc PR A 1
H38I H 0.3873 -0.0503 0.8811 0.103 Uiso 0.707(9) 1 calc PR A 1
C37B C 0.3016(8) -0.1499(13) 0.8884(15) 0.035(4) Uani 0.293(9) 1 d PDU A 2
H37C H 0.2844 -0.1836 0.9228 0.042 Uiso 0.293(9) 1 calc PR A 2
H37D H 0.3035 -0.1698 0.8357 0.042 Uiso 0.293(9) 1 calc PR A 2
C38B C 0.3821(7) -0.1300(7) 0.9248(10) 0.055(4) Uani 0.293(9) 1 d PDU A 2
C384 C 0.4296(11) -0.1919(9) 0.9320(11) 0.069(6) Uani 0.293(9) 1 d PDU A 2
H38J H 0.4798 -0.1822 0.9599 0.103 Uiso 0.293(9) 1 calc PR A 2
H38K H 0.4332 -0.2085 0.8786 0.103 Uiso 0.293(9) 1 calc PR A 2
H38L H 0.4062 -0.2245 0.9619 0.103 Uiso 0.293(9) 1 calc PR A 2
C385 C 0.4135(9) -0.0887(10) 0.8628(14) 0.105(8) Uani 0.293(9) 1 d PDU A 2
H38M H 0.4236 -0.0450 0.8838 0.158 Uiso 0.293(9) 1 calc PR A 2
H38N H 0.3770 -0.0867 0.8139 0.158 Uiso 0.293(9) 1 calc PR A 2
H38O H 0.4600 -0.1080 0.8510 0.158 Uiso 0.293(9) 1 calc PR A 2
C386 C 0.3810(11) -0.1011(15) 1.0050(13) 0.149(11) Uani 0.293(9) 1 d PDU A 2
H38P H 0.3698 -0.0549 0.9993 0.224 Uiso 0.293(9) 1 calc PR A 2
H38Q H 0.4299 -0.1069 1.0379 0.224 Uiso 0.293(9) 1 calc PR A 2
H38R H 0.3425 -0.1224 1.0306 0.224 Uiso 0.293(9) 1 calc PR A 2
W1 W 0.314763(9) 0.140267(8) 0.734215(11) 0.04436(6) Uani 1 1 d . . .
C1 C 0.3712(3) 0.1120(3) 0.6467(4) 0.0627(14) Uani 1 1 d . . .
O1 O 0.4027(2) 0.0953(2) 0.5964(3) 0.0877(13) Uani 1 1 d . . .
C2 C 0.4003(2) 0.1111(2) 0.8189(3) 0.0533(11) Uani 1 1 d . . .
O2 O 0.44777(18) 0.09464(17) 0.8670(2) 0.0723(10) Uani 1 1 d . . .
C3 C 0.3559(3) 0.2269(2) 0.7318(3) 0.0643(14) Uani 1 1 d . . .
O3 O 0.3805(2) 0.27920(16) 0.7308(3) 0.0898(13) Uani 1 1 d . B .
C4 C 0.2249(3) 0.1642(2) 0.6521(3) 0.0594(13) Uani 1 1 d . . .
O4 O 0.1738(2) 0.1780(2) 0.6068(2) 0.0862(12) Uani 1 1 d . . .
C5 C 0.2546(3) 0.1635(2) 0.8223(4) 0.0609(13) Uani 1 1 d . . .
O5 O 0.2204(2) 0.1769(2) 0.8704(3) 0.0922(13) Uani 1 1 d . . .
Na1 Na 0.35164(11) 0.37921(9) 0.77308(14) 0.0742(6) Uani 1 1 d U . .
O1S O 0.3441(4) 0.3397(3) 0.9066(4) 0.0753(18) Uani 0.518(3) 1 d PDU B 1
C1S C 0.2747(6) 0.3348(5) 0.9358(7) 0.080(2) Uani 0.518(3) 1 d PDU B 1
H1S1 H 0.2844 0.3340 0.9948 0.096 Uiso 0.518(3) 1 calc PR B 1
H1S2 H 0.2504 0.2935 0.9175 0.096 Uiso 0.518(3) 1 calc PR B 1
C2S C 0.2237(7) 0.3878(6) 0.9098(8) 0.085(3) Uani 0.518(3) 1 d PDU B 1
H2S1 H 0.1770 0.3818 0.9316 0.127 Uiso 0.518(3) 1 calc PR B 1
H2S2 H 0.2129 0.3883 0.8515 0.127 Uiso 0.518(3) 1 calc PR B 1
H2S3 H 0.2468 0.4288 0.9288 0.127 Uiso 0.518(3) 1 calc PR B 1
C3S C 0.3968(7) 0.2898(6) 0.9368(12) 0.093(4) Uani 0.518(3) 1 d PDU B 1
H3S1 H 0.3779 0.2472 0.9164 0.112 Uiso 0.518(3) 1 calc PR B 1
H3S2 H 0.4029 0.2887 0.9957 0.112 Uiso 0.518(3) 1 calc PR B 1
C4S C 0.4702(7) 0.3035(9) 0.9104(11) 0.127(5) Uani 0.518(3) 1 d PDU B 1
H4S1 H 0.5060 0.2695 0.9300 0.190 Uiso 0.518(3) 1 calc PR B 1
H4S2 H 0.4891 0.3452 0.9318 0.190 Uiso 0.518(3) 1 calc PR B 1
H4S3 H 0.4637 0.3047 0.8521 0.190 Uiso 0.518(3) 1 calc PR B 1
O2S O 0.2376(3) 0.4007(3) 0.6990(3) 0.0523(13) Uani 0.518(3) 1 d PDU B 1
C5S C 0.2090(5) 0.4619(4) 0.6676(6) 0.058(2) Uani 0.518(3) 1 d PDU B 1
H5S1 H 0.1546 0.4643 0.6687 0.069 Uiso 0.518(3) 1 calc PR B 1
H5S2 H 0.2176 0.4664 0.6117 0.069 Uiso 0.518(3) 1 calc PR B 1
C6S C 0.2472(5) 0.5137(5) 0.7160(7) 0.052(2) Uani 0.518(3) 1 d PDU B 1
H6S1 H 0.2281 0.5555 0.6950 0.078 Uiso 0.518(3) 1 calc PR B 1
H6S2 H 0.3010 0.5112 0.7144 0.078 Uiso 0.518(3) 1 calc PR B 1
H6S3 H 0.2382 0.5091 0.7712 0.078 Uiso 0.518(3) 1 calc PR B 1
C7S C 0.1965(6) 0.3469(4) 0.6591(6) 0.061(2) Uani 0.518(3) 1 d PDU B 1
H7S1 H 0.1426 0.3577 0.6496 0.073 Uiso 0.518(3) 1 calc PR B 1
H7S2 H 0.2032 0.3086 0.6944 0.073 Uiso 0.518(3) 1 calc PR B 1
C8S C 0.2207(7) 0.3307(5) 0.5826(6) 0.077(3) Uani 0.518(3) 1 d PDU B 1
H8S1 H 0.1920 0.2936 0.5587 0.116 Uiso 0.518(3) 1 calc PR B 1
H8S2 H 0.2740 0.3199 0.5916 0.116 Uiso 0.518(3) 1 calc PR B 1
H8S3 H 0.2121 0.3678 0.5465 0.116 Uiso 0.518(3) 1 calc PR B 1
O3S O 0.4386(3) 0.4490(3) 0.7536(4) 0.0700(17) Uani 0.518(3) 1 d PDU B 1
C9S C 0.4682(6) 0.4467(6) 0.6792(6) 0.090(3) Uani 0.518(3) 1 d PDU B 1
H9S1 H 0.5167 0.4237 0.6870 0.108 Uiso 0.518(3) 1 calc PR B 1
H9S2 H 0.4766 0.4911 0.6610 0.108 Uiso 0.518(3) 1 calc PR B 1
C10S C 0.4153(6) 0.4133(5) 0.6190(6) 0.075(3) Uani 0.518(3) 1 d PDU B 1
H10A H 0.4349 0.4127 0.5684 0.113 Uiso 0.518(3) 1 calc PR B 1
H10B H 0.3672 0.4359 0.6121 0.113 Uiso 0.518(3) 1 calc PR B 1
H10C H 0.4085 0.3689 0.6364 0.113 Uiso 0.518(3) 1 calc PR B 1
C11S C 0.4794(6) 0.4918(5) 0.8106(7) 0.070(2) Uani 0.518(3) 1 d PDU B 1
H11A H 0.5304 0.4747 0.8271 0.084 Uiso 0.518(3) 1 calc PR B 1
H11B H 0.4837 0.5346 0.7857 0.084 Uiso 0.518(3) 1 calc PR B 1
C12S C 0.4432(6) 0.4989(6) 0.8790(7) 0.087(3) Uani 0.518(3) 1 d PDU B 1
H12A H 0.4712 0.5297 0.9160 0.131 Uiso 0.518(3) 1 calc PR B 1
H12B H 0.4414 0.4570 0.9054 0.131 Uiso 0.518(3) 1 calc PR B 1
H12C H 0.3922 0.5149 0.8626 0.131 Uiso 0.518(3) 1 calc PR B 1
O1T O 0.4558(4) 0.3919(4) 0.8649(4) 0.0741(18) Uani 0.482(3) 1 d PDU B 2
C1T C 0.4653(8) 0.3592(7) 0.9382(7) 0.099(4) Uani 0.482(3) 1 d PDU B 2
H1T1 H 0.4467 0.3871 0.9782 0.119 Uiso 0.482(3) 1 calc PR B 2
H1T2 H 0.5195 0.3524 0.9558 0.119 Uiso 0.482(3) 1 calc PR B 2
C2T C 0.4279(11) 0.2977(8) 0.9366(13) 0.101(5) Uani 0.482(3) 1 d PDU B 2
H2T1 H 0.4386 0.2775 0.9893 0.152 Uiso 0.482(3) 1 calc PR B 2
H2T2 H 0.4457 0.2697 0.8970 0.152 Uiso 0.482(3) 1 calc PR B 2
H2T3 H 0.3739 0.3041 0.9224 0.152 Uiso 0.482(3) 1 calc PR B 2
C3T C 0.4917(7) 0.4538(6) 0.8675(8) 0.097(3) Uani 0.482(3) 1 d PDU B 2
H3T1 H 0.5400 0.4517 0.9037 0.116 Uiso 0.482(3) 1 calc PR B 2
H3T2 H 0.4600 0.4864 0.8886 0.116 Uiso 0.482(3) 1 calc PR B 2
C4T C 0.5047(11) 0.4729(10) 0.7876(9) 0.142(7) Uani 0.482(3) 1 d PDU B 2
H4T1 H 0.5290 0.5153 0.7903 0.214 Uiso 0.482(3) 1 calc PR B 2
H4T2 H 0.4569 0.4752 0.7519 0.214 Uiso 0.482(3) 1 calc PR B 2
H4T3 H 0.5371 0.4411 0.7672 0.214 Uiso 0.482(3) 1 calc PR B 2
O2T O 0.2572(4) 0.3794(4) 0.8261(4) 0.0749(17) Uani 0.482(3) 1 d PDU B 2
C5T C 0.2553(7) 0.4211(6) 0.8944(7) 0.086(3) Uani 0.482(3) 1 d PDU B 2
H5T1 H 0.3067 0.4361 0.9142 0.104 Uiso 0.482(3) 1 calc PR B 2
H5T2 H 0.2246 0.4595 0.8772 0.104 Uiso 0.482(3) 1 calc PR B 2
C6T C 0.2259(9) 0.3903(8) 0.9579(8) 0.103(4) Uani 0.482(3) 1 d PDU B 2
H6T1 H 0.2261 0.4208 1.0021 0.155 Uiso 0.482(3) 1 calc PR B 2
H6T2 H 0.2567 0.3528 0.9761 0.155 Uiso 0.482(3) 1 calc PR B 2
H6T3 H 0.1745 0.3762 0.9391 0.155 Uiso 0.482(3) 1 calc PR B 2
C7T C 0.1867(5) 0.3588(6) 0.7860(6) 0.075(3) Uani 0.482(3) 1 d PDU B 2
H7T1 H 0.1512 0.3954 0.7809 0.090 Uiso 0.482(3) 1 calc PR B 2
H7T2 H 0.1666 0.3245 0.8174 0.090 Uiso 0.482(3) 1 calc PR B 2
C8T C 0.1937(6) 0.3339(5) 0.7067(6) 0.062(3) Uani 0.482(3) 1 d PDU B 2
H8T1 H 0.1444 0.3208 0.6793 0.093 Uiso 0.482(3) 1 calc PR B 2
H8T2 H 0.2274 0.2966 0.7119 0.093 Uiso 0.482(3) 1 calc PR B 2
H8T3 H 0.2140 0.3678 0.6758 0.093 Uiso 0.482(3) 1 calc PR B 2
O3T O 0.3386(4) 0.4334(3) 0.6486(5) 0.086(2) Uani 0.482(3) 1 d PDU B 2
C9T C 0.3194(8) 0.5003(5) 0.6469(9) 0.110(4) Uani 0.482(3) 1 d PDU B 2
H9T1 H 0.2820 0.5095 0.5993 0.131 Uiso 0.482(3) 1 calc PR B 2
H9T2 H 0.3644 0.5267 0.6434 0.131 Uiso 0.482(3) 1 calc PR B 2
C10T C 0.2893(10) 0.5173(6) 0.7175(10) 0.117(5) Uani 0.482(3) 1 d PDU B 2
H10D H 0.2773 0.5634 0.7163 0.175 Uiso 0.482(3) 1 calc PR B 2
H10E H 0.3263 0.5079 0.7646 0.175 Uiso 0.482(3) 1 calc PR B 2
H10F H 0.2438 0.4922 0.7200 0.175 Uiso 0.482(3) 1 calc PR B 2
C11T C 0.3552(10) 0.4157(8) 0.5677(9) 0.128(4) Uani 0.482(3) 1 d PDU B 2
H11C H 0.3195 0.4381 0.5267 0.154 Uiso 0.482(3) 1 calc PR B 2
H11D H 0.4062 0.4305 0.5623 0.154 Uiso 0.482(3) 1 calc PR B 2
C12T C 0.3500(13) 0.3485(9) 0.5547(12) 0.167(8) Uani 0.482(3) 1 d PDU B 2
H12D H 0.3618 0.3385 0.5016 0.250 Uiso 0.482(3) 1 calc PR B 2
H12E H 0.2992 0.3340 0.5584 0.250 Uiso 0.482(3) 1 calc PR B 2
H12F H 0.3855 0.3263 0.5951 0.250 Uiso 0.482(3) 1 calc PR B 2

loop_
_atom_site_aniso_label
_atom_site_aniso_U_11
_atom_site_aniso_U_22
_atom_site_aniso_U_33
_atom_site_aniso_U_23
_atom_site_aniso_U_13
_atom_site_aniso_U_12
Nb1 0.02297(14) 0.02697(15) 0.03188(17) 0.00557(13) -0.00057(12) -0.00299(11)
P1 0.0316(5) 0.0317(5) 0.0506(6) 0.0094(4) -0.0031(4) -0.0078(4)
N1 0.0236(13) 0.0269(14) 0.0331(16) -0.0022(12) 0.0030(11) 0.0006(11)
C11 0.0229(15) 0.0239(16) 0.042(2) -0.0027(15) 0.0039(14) 0.0043(12)
C12 0.0360(18) 0.0277(18) 0.045(2) -0.0052(16) -0.0038(16) 0.0044(15)
C13 0.042(2) 0.0315(19) 0.062(3) -0.0071(19) -0.0098(19) 0.0012(16)
C14 0.0324(19) 0.0266(18) 0.081(3) -0.004(2) -0.002(2) -0.0036(15)
C15 0.0336(19) 0.0275(18) 0.062(3) 0.0016(17) 0.0126(18) 0.0034(14)
C16 0.0273(16) 0.0313(18) 0.044(2) -0.0036(16) 0.0063(15) -0.0022(14)
C131 0.086(4) 0.042(3) 0.084(4) -0.016(3) -0.021(3) -0.010(2)
C151 0.047(2) 0.041(2) 0.070(3) 0.008(2) 0.020(2) -0.0059(18)
C17 0.0289(17) 0.0307(18) 0.036(2) -0.0019(15) -0.0031(15) 0.0045(14)
C18 0.0305(18) 0.0321(19) 0.063(3) -0.0020(18) 0.0084(18) 0.0054(15)
C181 0.056(3) 0.045(2) 0.071(3) -0.016(2) 0.020(2) 0.013(2)
C182 0.036(2) 0.040(2) 0.124(5) 0.008(3) 0.029(3) 0.0114(18)
C183 0.043(2) 0.037(2) 0.087(4) 0.012(2) -0.002(2) 0.0120(18)
N2 0.0333(16) 0.0386(17) 0.051(2) 0.0148(15) 0.0156(15) 0.0108(13)
C21 0.039(2) 0.039(2) 0.052(2) 0.0099(18) 0.0152(18) 0.0151(17)
C22 0.0259(17) 0.0314(18) 0.055(2) -0.0003(17) 0.0075(16) 0.0132(14)
C23 0.036(2) 0.0312(19) 0.075(3) 0.005(2) 0.007(2) 0.0023(16)
C24 0.051(3) 0.034(2) 0.094(4) 0.022(2) 0.015(3) 0.0136(19)
C25 0.044(2) 0.053(3) 0.103(4) 0.025(3) 0.025(3) 0.025(2)
C26 0.038(2) 0.057(3) 0.097(4) 0.033(3) 0.033(2) 0.022(2)
C231 0.040(2) 0.040(2) 0.102(4) 0.013(2) 0.015(2) -0.0002(18)
C251 0.054(3) 0.071(4) 0.176(7) 0.056(4) 0.046(4) 0.039(3)
C27 0.035(5) 0.037(5) 0.059(5) 0.012(4) 0.021(4) 0.010(4)
C28 0.054(6) 0.043(4) 0.058(6) 0.007(4) 0.022(5) 0.012(4)
C281 0.065(6) 0.066(6) 0.037(5) -0.004(4) 0.009(4) 0.013(4)
C282 0.117(10) 0.050(5) 0.059(5) -0.005(4) 0.023(6) 0.018(5)
C283 0.104(9) 0.075(7) 0.073(7) 0.022(5) 0.053(7) 0.029(6)
C27B 0.032(11) 0.025(10) 0.061(16) -0.007(9) 0.015(9) -0.003(8)
C28B 0.027(9) 0.065(12) 0.019(8) -0.010(7) 0.009(7) -0.018(8)
C284 0.11(2) 0.065(13) 0.068(15) -0.020(11) -0.001(15) -0.020(15)
C285 0.050(14) 0.18(4) 0.07(2) 0.04(2) 0.012(14) 0.045(18)
C286 0.057(12) 0.091(18) 0.036(10) -0.024(11) 0.005(8) -0.008(11)
N3 0.0490(19) 0.0376(17) 0.0334(19) 0.0072(14) -0.0108(15) -0.0144(15)
C31 0.022(5) 0.046(5) 0.026(4) 0.002(3) -0.002(4) -0.004(4)
C32 0.037(6) 0.053(5) 0.035(5) 0.013(4) 0.001(4) 0.001(5)
C33 0.038(5) 0.085(6) 0.038(5) 0.017(4) 0.007(4) 0.001(5)
C34 0.042(5) 0.084(5) 0.035(5) 0.001(4) 0.009(4) 0.005(4)
C35 0.042(5) 0.057(5) 0.041(5) -0.007(4) 0.001(4) 0.007(4)
C36 0.031(4) 0.037(4) 0.027(4) -0.001(3) 0.000(4) -0.005(4)
C331 0.060(7) 0.116(9) 0.072(8) 0.048(7) 0.021(6) 0.008(7)
C351 0.054(6) 0.061(5) 0.054(6) -0.012(4) 0.010(5) 0.014(4)
C31B 0.027(6) 0.030(4) 0.037(5) 0.006(3) -0.006(5) 0.000(4)
C32B 0.038(6) 0.042(5) 0.045(6) 0.012(4) -0.004(5) -0.001(5)
C33B 0.039(5) 0.059(5) 0.047(6) 0.015(4) 0.005(4) 0.002(4)
C34B 0.045(5) 0.061(5) 0.045(5) 0.007(4) 0.013(4) 0.007(4)
C35B 0.035(5) 0.041(4) 0.037(5) -0.003(3) -0.002(4) 0.003(3)
C36B 0.027(4) 0.036(4) 0.036(5) 0.002(3) -0.003(4) -0.002(4)
C332 0.045(6) 0.098(9) 0.069(7) 0.045(7) 0.012(5) 0.011(6)
C352 0.048(5) 0.048(4) 0.052(6) -0.002(4) 0.010(4) 0.005(4)
C37 0.041(4) 0.045(6) 0.031(4) 0.009(4) -0.004(3) -0.011(4)
C38 0.052(4) 0.079(5) 0.047(5) 0.018(4) -0.026(3) -0.022(4)
C381 0.081(6) 0.177(10) 0.043(4) 0.002(5) -0.020(4) -0.061(6)
C382 0.051(5) 0.084(6) 0.110(8) 0.025(6) -0.035(5) -0.010(4)
C383 0.049(4) 0.080(5) 0.069(5) 0.005(4) -0.014(4) -0.030(3)
C37B 0.033(6) 0.036(9) 0.033(10) -0.010(7) -0.003(6) 0.016(5)
C38B 0.036(7) 0.069(9) 0.053(9) -0.027(7) -0.015(6) 0.028(6)
C384 0.057(9) 0.083(12) 0.058(11) -0.026(8) -0.017(8) 0.047(10)
C385 0.023(7) 0.106(16) 0.176(19) 0.039(14) -0.016(10) -0.012(8)
C386 0.046(11) 0.27(2) 0.119(14) -0.155(15) -0.027(11) 0.065(15)
W1 0.03572(8) 0.03119(8) 0.06232(12) 0.01538(8) -0.00481(7) -0.00898(6)
C1 0.055(3) 0.058(3) 0.072(4) 0.032(3) 0.000(3) -0.008(2)
O1 0.089(3) 0.093(3) 0.085(3) 0.031(2) 0.027(2) 0.013(2)
C2 0.041(2) 0.040(2) 0.075(3) 0.004(2) -0.003(2) -0.0119(18)
O2 0.0485(19) 0.071(2) 0.087(3) 0.012(2) -0.0239(18) -0.0050(17)
C3 0.054(3) 0.040(2) 0.096(4) 0.017(3) 0.003(3) -0.010(2)
O3 0.092(3) 0.0409(19) 0.133(4) 0.018(2) 0.007(3) -0.0272(19)
C4 0.054(3) 0.050(3) 0.070(3) 0.021(2) -0.004(2) -0.006(2)
O4 0.068(2) 0.089(3) 0.090(3) 0.033(2) -0.026(2) 0.003(2)
C5 0.049(3) 0.046(3) 0.084(4) -0.002(3) -0.003(3) -0.005(2)
O5 0.081(3) 0.102(3) 0.095(3) -0.024(3) 0.020(2) 0.011(2)
Na1 0.0568(11) 0.0495(10) 0.1050(16) 0.0268(10) -0.0236(10) -0.0184(9)
O1S 0.079(4) 0.060(4) 0.076(4) 0.016(3) -0.023(3) -0.014(3)
C1S 0.114(6) 0.055(5) 0.070(6) -0.012(5) 0.007(5) -0.010(5)
C2S 0.102(7) 0.079(7) 0.073(8) 0.007(7) 0.014(8) -0.004(5)
C3S 0.097(7) 0.066(7) 0.096(8) 0.018(6) -0.048(7) -0.007(5)
C4S 0.083(7) 0.136(12) 0.142(14) 0.047(10) -0.044(8) 0.017(8)
O2S 0.054(3) 0.044(3) 0.057(3) 0.009(2) 0.004(2) 0.002(2)
C5S 0.060(5) 0.049(4) 0.065(6) 0.012(4) 0.012(4) 0.015(3)
C6S 0.042(5) 0.043(4) 0.075(6) 0.002(4) 0.024(5) 0.017(4)
C7S 0.063(5) 0.052(4) 0.061(5) 0.006(4) -0.010(4) -0.001(4)
C8S 0.103(8) 0.064(6) 0.058(5) 0.002(4) -0.008(5) 0.016(6)
O3S 0.051(3) 0.052(4) 0.112(4) -0.009(3) 0.028(3) -0.012(3)
C9S 0.065(6) 0.084(7) 0.131(7) -0.009(6) 0.049(5) -0.002(5)
C10S 0.085(7) 0.065(6) 0.086(6) 0.020(5) 0.047(5) 0.000(5)
C11S 0.048(5) 0.036(4) 0.123(7) -0.001(5) 0.004(4) 0.000(3)
C12S 0.071(7) 0.067(7) 0.123(8) -0.024(6) 0.011(6) -0.007(6)
O1T 0.066(3) 0.073(4) 0.076(4) -0.013(3) -0.014(3) -0.001(3)
C1T 0.074(7) 0.165(10) 0.057(6) 0.000(6) 0.006(5) -0.019(8)
C2T 0.113(14) 0.114(9) 0.080(10) 0.024(8) 0.026(11) 0.026(9)
C3T 0.069(6) 0.098(7) 0.116(7) -0.026(6) -0.014(6) -0.028(6)
C4T 0.142(15) 0.134(15) 0.130(10) 0.041(10) -0.048(10) -0.063(11)
O2T 0.068(3) 0.067(4) 0.082(4) -0.018(3) -0.015(3) -0.005(3)
C5T 0.075(5) 0.069(7) 0.103(6) -0.024(5) -0.023(4) -0.005(5)
C6T 0.115(10) 0.107(10) 0.078(7) -0.024(8) -0.017(6) -0.004(8)
C7T 0.063(3) 0.078(7) 0.081(6) -0.020(5) -0.001(4) -0.014(5)
C8T 0.044(4) 0.060(6) 0.075(6) -0.017(6) -0.012(5) -0.001(4)
O3T 0.072(5) 0.066(4) 0.113(4) 0.032(4) -0.011(3) -0.014(4)
C9T 0.113(10) 0.065(5) 0.130(9) 0.043(5) -0.048(8) -0.018(6)
C10T 0.155(15) 0.031(5) 0.143(11) 0.014(7) -0.046(10) 0.007(8)
C11T 0.102(9) 0.154(9) 0.144(6) 0.064(7) 0.068(8) 0.008(9)
C12T 0.163(17) 0.197(11) 0.151(16) -0.044(12) 0.058(14) -0.015(17)

loop_
_atom_type_symbol
_atom_type_description
_atom_type_scat_dispersion_real
_atom_type_scat_dispersion_imag
_atom_type_scat_source
C C 0.0033 0.0016 'International Tables Vol C Tables 4.2.6.8 and 6.1.1.4'
H H 0.0000 0.0000 'International Tables Vol C Tables 4.2.6.8 and 6.1.1.4'
N N 0.0061 0.0033 'International Tables Vol C Tables 4.2.6.8 and 6.1.1.4'
O O 0.0106 0.0060 'International Tables Vol C Tables 4.2.6.8 and 6.1.1.4'
Na Na 0.0362 0.0249 'International Tables Vol C Tables 4.2.6.8 and 6.1.1.4'
Nb Nb -2.0727 0.6215 'International Tables Vol C Tables 4.2.6.8 and 6.1.1.4'
P P 0.1023 0.0942 'International Tables Vol C Tables 4.2.6.8 and 6.1.1.4'
W W -0.8490 6.8722 'International Tables Vol C Tables 4.2.6.8 and 6.1.1.4'

loop_
_geom_angle_atom_site_label_1
_geom_angle_atom_site_label_2
_geom_angle_atom_site_label_3
_geom_angle
N2 Nb1 N1 111.04(12)
N2 Nb1 N3 115.50(14)
N1 Nb1 N3 115.82(13)
N2 Nb1 P1 100.59(9)
N1 Nb1 P1 99.95(8)
N3 Nb1 P1 111.75(9)
Nb1 P1 W1 169.37(6)
C11 N1 C17 115.3(3)
C11 N1 Nb1 114.3(2)
C17 N1 Nb1 127.5(2)
C16 C11 C12 118.4(3)
C16 C11 N1 119.2(3)
C12 C11 N1 122.3(3)
C13 C12 C11 120.8(4)
C14 C13 C12 119.2(4)
C14 C13 C131 121.2(4)
C12 C13 C131 119.6(4)
C13 C14 C15 121.6(4)
C14 C15 C16 118.1(4)
C14 C15 C151 122.0(4)
C16 C15 C151 119.9(4)
C11 C16 C15 121.9(3)
N1 C17 C18 116.9(3)
C183 C18 C181 109.3(3)
C183 C18 C182 109.3(3)
C181 C18 C182 110.0(4)
C183 C18 C17 106.6(3)
C181 C18 C17 109.5(3)
C182 C18 C17 112.1(3)
C21 N2 C27 119.3(5)
C21 N2 C27B 109.2(11)
C27 N2 C27B 19.2(7)
C21 N2 Nb1 113.3(2)
C27 N2 Nb1 125.4(5)
C27B N2 Nb1 137.4(11)
C22 C21 C26 117.8(3)
C22 C21 N2 119.1(3)
C26 C21 N2 122.8(4)
C21 C22 C23 121.9(3)
C24 C23 C22 118.9(4)
C24 C23 C231 120.7(4)
C22 C23 C231 120.4(3)
C23 C24 C25 121.2(4)
C26 C25 C24 119.0(4)
C26 C25 C251 119.9(4)
C24 C25 C251 121.0(4)
C25 C26 C21 121.2(4)
N2 C27 C28 113.5(8)
C283 C28 C27 107.4(7)
C283 C28 C282 110.2(7)
C27 C28 C282 110.3(6)
C283 C28 C281 109.1(7)
C27 C28 C281 110.2(7)
C282 C28 C281 109.5(8)
N2 C27B C28B 121.2(18)
C286 C28B C285 110.1(18)
C286 C28B C284 110.9(14)
C285 C28B C284 110.6(16)
C286 C28B C27B 107.3(13)
C285 C28B C27B 108.2(17)
C284 C28B C27B 109.7(14)
C31B N3 C37 108.0(7)
C31B N3 C31 14.3(8)
C37 N3 C31 118.9(6)
C31B N3 C37B 121.2(10)
C37 N3 C37B 13.7(10)
C31 N3 C37B 131.1(11)
C31B N3 Nb1 131.1(5)
C37 N3 Nb1 120.9(5)
C31 N3 Nb1 119.1(4)
C37B N3 Nb1 107.5(9)
C36 C31 C32 117.2(8)
C36 C31 N3 122.6(8)
C32 C31 N3 120.2(8)
C33 C32 C31 120.9(9)
C34 C33 C32 120.3(8)
C34 C33 C331 121.2(8)
C32 C33 C331 118.5(9)
C33 C34 C35 120.6(7)
C36 C35 C34 118.8(7)
C36 C35 C351 120.6(7)
C34 C35 C351 120.6(7)
C35 C36 C31 122.0(8)
N3 C31B C36B 116.7(9)
N3 C31B C32B 125.5(9)
C36B C31B C32B 117.5(10)
C33B C32B C31B 121.1(9)
C32B C33B C34B 120.1(8)
C32B C33B C332 119.6(9)
C34B C33B C332 120.3(8)
C33B C34B C35B 120.1(7)
C36B C35B C34B 119.5(7)
C36B C35B C352 121.1(7)
C34B C35B C352 119.4(7)
C35B C36B C31B 121.8(8)
N3 C37 C38 117.9(7)
C383 C38 C382 110.8(7)
C383 C38 C37 110.9(6)
C382 C38 C37 106.5(7)
C383 C38 C381 107.9(7)
C382 C38 C381 109.8(7)
C37 C38 C381 111.1(6)
C38B C37B N3 116.3(14)
C386 C38B C385 117.5(16)
C386 C38B C384 110.4(13)
C385 C38B C384 104.9(13)
C386 C38B C37B 109.2(12)
C385 C38B C37B 107.4(14)
C384 C38B C37B 106.8(13)
C3 W1 C1 90.8(2)
C3 W1 C4 91.6(2)
C1 W1 C4 90.4(2)
C3 W1 C2 92.12(19)
C1 W1 C2 91.1(2)
C4 W1 C2 175.94(17)
C3 W1 C5 92.7(2)
C1 W1 C5 176.49(19)
C4 W1 C5 89.1(2)
C2 W1 C5 89.1(2)
C3 W1 P1 178.40(18)
C1 W1 P1 87.68(14)
C4 W1 P1 87.91(13)
C2 W1 P1 88.38(12)
C5 W1 P1 88.83(14)
O1 C1 W1 179.1(5)
O2 C2 W1 179.4(4)
O3 C3 W1 179.6(6)
C3 O3 Na1 136.8(4)
O4 C4 W1 179.0(5)
O5 C5 W1 178.9(5)
O2T Na1 O3S 136.8(3)
O2T Na1 O1T 111.1(3)
O3S Na1 O1T 59.3(3)
O2T Na1 O3 112.7(2)
O3S Na1 O3 110.3(2)
O1T Na1 O3 96.6(2)
O2T Na1 O2S 59.9(3)
O3S Na1 O2S 113.3(2)
O1T Na1 O2S 159.8(3)
O3 Na1 O2S 103.54(19)
O2T Na1 O3T 114.5(3)
O3S Na1 O3T 62.0(3)
O1T Na1 O3T 121.0(3)
O3 Na1 O3T 98.4(2)
O2S Na1 O3T 57.4(2)
O2T Na1 O1S 54.7(3)
O3S Na1 O1S 120.3(3)
O1T Na1 O1S 63.8(3)
O3 Na1 O1S 92.1(2)
O2S Na1 O1S 113.7(2)
O3T Na1 O1S 167.6(3)
O2T Na1 C5T 25.0(3)
O3S Na1 C5T 114.5(3)
O1T Na1 C5T 90.2(3)
O3 Na1 C5T 131.3(3)
O2S Na1 C5T 75.7(3)
O3T Na1 C5T 118.8(3)
O1S Na1 C5T 48.8(3)
O2T Na1 C7T 23.0(2)
O3S Na1 C7T 146.2(3)
O1T Na1 C7T 133.2(3)
O3 Na1 C7T 99.8(2)
O2S Na1 C7T 42.1(3)
O3T Na1 C7T 99.4(3)
O1S Na1 C7T 72.1(3)
C5T Na1 C7T 47.1(3)
C1S O1S C3S 113.3(9)
C1S O1S Na1 121.8(6)
C3S O1S Na1 116.3(9)
O1S C1S C2S 113.1(9)
O1S C3S C4S 109.0(10)
C5S O2S C7S 111.9(7)
C5S O2S Na1 128.1(5)
C7S O2S Na1 117.6(5)
O2S C5S C6S 109.0(7)
O2S C7S C8S 112.8(8)
C11S O3S C9S 112.9(7)
C11S O3S Na1 127.8(6)
C9S O3S Na1 118.6(6)
O3S C9S C10S 109.6(8)
C12S C11S O3S 111.2(9)
C1T O1T C3T 114.2(9)
C1T O1T Na1 122.0(7)
C3T O1T Na1 116.7(7)
O1T C1T C2T 114.6(12)
O1T C3T C4T 110.5(11)
C7T O2T C5T 115.7(8)
C7T O2T Na1 122.6(6)
C5T O2T Na1 118.3(7)
C6T C5T O2T 113.3(11)
C6T C5T Na1 135.2(10)
O2T C5T Na1 36.7(5)
O2T C7T C8T 110.4(9)
O2T C7T Na1 34.4(4)
C8T C7T Na1 76.1(6)
C9T O3T C11T 107.6(9)
C9T O3T Na1 117.9(7)
C11T O3T Na1 134.0(8)
O3T C9T C10T 110.1(10)
C12T C11T O3T 111.6(12)

loop_
_geom_bond_atom_site_label_1
_geom_bond_atom_site_label_2
_geom_bond_distance
Nb1 N2 2.028(3)
Nb1 N1 2.033(3)
Nb1 N3 2.061(3)
Nb1 P1 2.2035(10)
P1 W1 2.5324(9)
N1 C11 1.429(4)
N1 C17 1.480(4)
C11 C16 1.385(5)
C11 C12 1.405(5)
C12 C13 1.386(5)
C13 C14 1.385(6)
C13 C131 1.516(6)
C14 C15 1.393(5)
C15 C16 1.394(5)
C15 C151 1.505(5)
C17 C18 1.536(5)
C18 C183 1.525(5)
C18 C181 1.525(6)
C18 C182 1.528(5)
N2 C21 1.418(5)
N2 C27 1.478(11)
N2 C27B 1.49(3)
C21 C22 1.385(5)
C21 C26 1.409(5)
C22 C23 1.389(5)
C23 C24 1.382(5)
C23 C231 1.514(5)
C24 C25 1.389(6)
C25 C26 1.383(6)
C25 C251 1.519(5)
C27 C28 1.530(9)
C28 C283 1.527(9)
C28 C282 1.530(9)
C28 C281 1.541(10)
C27B C28B 1.539(14)
C28B C286 1.524(13)
C28B C285 1.530(15)
C28B C284 1.538(14)
N3 C31B 1.242(12)
N3 C37 1.377(10)
N3 C31 1.552(10)
N3 C37B 1.64(2)
C31 C36 1.399(10)
C31 C32 1.405(10)
C32 C33 1.385(10)
C33 C34 1.368(10)
C33 C331 1.518(10)
C34 C35 1.394(10)
C35 C36 1.384(9)
C35 C351 1.516(9)
C31B C36B 1.403(10)
C31B C32B 1.405(11)
C32B C33B 1.385(11)
C33B C34B 1.389(10)
C33B C332 1.521(10)
C34B C35B 1.393(9)
C35B C36B 1.382(10)
C35B C352 1.513(9)
C37 C38 1.547(8)
C38 C383 1.494(8)
C38 C382 1.521(10)
C38 C381 1.566(10)
C37B C38B 1.549(13)
C38B C386 1.491(13)
C38B C385 1.532(15)
C38B C384 1.541(13)
W1 C3 1.945(4)
W1 C1 2.015(7)
W1 C4 2.035(5)
W1 C2 2.038(5)
W1 C5 2.038(6)
C1 O1 1.151(6)
C2 O2 1.143(5)
C3 O3 1.174(5)
O3 Na1 2.280(5)
C4 O4 1.147(5)
C5 O5 1.132(6)
Na1 O2T 2.050(8)
Na1 O3S 2.198(6)
Na1 O1T 2.271(7)
Na1 O2S 2.291(6)
Na1 O3T 2.373(8)
Na1 O1S 2.435(7)
Na1 C5T 3.022(13)
Na1 C7T 3.057(10)
O1S C1S 1.422(10)
O1S C3S 1.447(11)
C1S C2S 1.458(12)
C3S C4S 1.494(13)
O2S C5S 1.440(8)
O2S C7S 1.450(9)
C5S C6S 1.460(10)
C7S C8S 1.472(11)
O3S C11S 1.433(11)
O3S C9S 1.448(10)
C9S C10S 1.462(11)
C11S C12S 1.425(11)
O1T C1T 1.405(10)
O1T C3T 1.435(10)
C1T C2T 1.442(13)
C3T C4T 1.467(13)
O2T C7T 1.417(9)
O2T C5T 1.451(10)
C5T C6T 1.425(13)
C7T C8T 1.466(11)
O3T C9T 1.428(10)
O3T C11T 1.496(12)
C9T C10T 1.435(13)
C11T C12T 1.411(13)
